data_4063633
loop_
_publ_author_name
'Johnson, Samuel A.'
'Mroz, Natalia M.'
'Valdizon, Ren\'e'
'Murray, Scott'

_publ_contact_author 'Samuel A. Johnson'
_publ_section_title
;
 Characterization of Intermediates in the C&#x2212;F Activation of
 Tetrafluorobenzenes using a Reactive Ni(PEt3)2Synthon: Combined
 Computational and Experimental Investigation
;
_journal_issue 3
_journal_name_full Organometallics
_journal_page_first 441
_journal_paper_doi 10.1021/om100699d
_journal_volume 30
_journal_year 2011
_chemical_formula_moiety 'C30 H62 F4 Ni2 P4'
_chemical_formula_sum 'C30 H62 F4 Ni2 P4'
_chemical_formula_weight 740.1
_chemical_name_systematic
;
 ?
;
_space_group_IT_number 14
_symmetry_cell_setting monoclinic
_symmetry_space_group_name_Hall '-P 2ybc'
_symmetry_space_group_name_H-M 'P 1 21/c 1'
_atom_sites_solution_hydrogens geom
_atom_sites_solution_primary direct
_atom_sites_solution_secondary difmap
_audit_conform_dict_location ftp://ftp.iucr.org/pub/cif_core.dic
_audit_conform_dict_name cif_core.dic
_audit_conform_dict_version 2.3
_audit_creation_date 2010-10-04T12:39:38-00:00
_audit_creation_method 'WinGX routine CIF_UPDATE'
_cell_angle_alpha 90
_cell_angle_beta 126.885(4)
_cell_angle_gamma 90
_cell_formula_units_Z 4
_cell_length_a 14.8226(16)
_cell_length_b 13.4117(14)
_cell_length_c 23.6234(18)
_cell_measurement_reflns_used 9074
_cell_measurement_temperature 173(2)
_cell_measurement_theta_max 28.24
_cell_measurement_theta_min 2.64
_cell_volume 3756.3(7)
_computing_cell_refinement 'Bruker SMART'
_computing_data_collection 'Bruker SMART'
_computing_data_reduction 'Bruker SAINT'
_computing_molecular_graphics 'Bruker SHELXTL'
_computing_publication_material 'Bruker SHELXTL'
_computing_structure_refinement 'SHELXL-97 (Sheldrick, 1997)'
_computing_structure_solution 'Bruker SHELXTL'
_diffrn_ambient_temperature 173(2)
_diffrn_measured_fraction_theta_full 0.995
_diffrn_measured_fraction_theta_max 0.995
_diffrn_measurement_device_type 'CCD area detector'
_diffrn_measurement_method 'phi and omega scans'
_diffrn_radiation_monochromator graphite
_diffrn_radiation_type MoK\a
_diffrn_radiation_wavelength 0.71073
_diffrn_reflns_av_R_equivalents 0.025
_diffrn_reflns_av_unetI/netI 0.0188
_diffrn_reflns_limit_h_max 19
_diffrn_reflns_limit_h_min -18
_diffrn_reflns_limit_k_max 17
_diffrn_reflns_limit_k_min -17
_diffrn_reflns_limit_l_max 30
_diffrn_reflns_limit_l_min -30
_diffrn_reflns_number 42547
_diffrn_reflns_theta_full 27.5
_diffrn_reflns_theta_max 27.5
_diffrn_reflns_theta_min 2.64
_exptl_absorpt_coefficient_mu 1.211
_exptl_absorpt_correction_T_max 0.766
_exptl_absorpt_correction_T_min 0.677
_exptl_absorpt_correction_type multi-scan
_exptl_absorpt_process_details 'SADABS, BRUKER 2001'
_exptl_crystal_colour yellow
_exptl_crystal_density_diffrn 1.309
_exptl_crystal_density_method 'not measured'
_exptl_crystal_description block
_exptl_crystal_F_000 1576
_exptl_crystal_size_max 0.41
_exptl_crystal_size_mid 0.34
_exptl_crystal_size_min 0.28
_refine_diff_density_max 1.509
_refine_diff_density_min -0.473
_refine_diff_density_rms 0.069
_refine_ls_extinction_method none
_refine_ls_goodness_of_fit_ref 1.046
_refine_ls_hydrogen_treatment mixed
_refine_ls_matrix_type full
_refine_ls_number_parameters 381
_refine_ls_number_reflns 8577
_refine_ls_number_restraints 0
_refine_ls_restrained_S_all 1.046
_refine_ls_R_factor_all 0.0366
_refine_ls_R_factor_gt 0.031
_refine_ls_shift/su_max 0.001
_refine_ls_shift/su_mean 0
_refine_ls_structure_factor_coef Fsqd
_refine_ls_weighting_details 'calc w=1/[\s^2^(Fo^2^)+(0.0491P)^2^+1.8528P] where P=(Fo^2^+2Fc^2^)/3'
_refine_ls_weighting_scheme calc
_refine_ls_wR_factor_gt 0.083
_refine_ls_wR_factor_ref 0.0873
_reflns_number_gt 7542
_reflns_number_total 8577
_reflns_threshold_expression >2sigma(I)
_cod_data_source_file om100699d_si_002.cif
_cod_data_source_block platon
_cod_depositor_comments
;
The following automatic conversions were performed:

'_symmetry_cell_setting' value 'Monoclinic' changed to 'monoclinic'
according to /home/saulius/struct/CIF-dictionaries/cif_core.dic
dictionary named 'cif_core.dic' version 2.4.1 from 2010-06-29.

Automatic conversion script
Id: cif_fix_values 1715 2011-07-08 13:25:40Z adriana 
;
_cod_original_cell_volume 3756.3(6)
_cod_original_sg_symbol_H-M P2(1)/c
_cod_database_code 4063633

loop_
_symmetry_equiv_pos_as_xyz
'x, y, z'
'-x, y+1/2, -z+1/2'
'-x, -y, -z'
'x, -y-1/2, z-1/2'

loop_
_atom_site_label
_atom_site_type_symbol
_atom_site_fract_x
_atom_site_fract_y
_atom_site_fract_z
_atom_site_U_iso_or_equiv
_atom_site_adp_type
_atom_site_occupancy
_atom_site_symmetry_multiplicity
_atom_site_calc_flag
_atom_site_refinement_flags
Ni1 Ni 0.192102(19) 0.402835(16) 0.452861(11) 0.02335(7) Uani 1 1 d .
Ni2 Ni 0.392465(19) 0.111764(16) 0.591268(12) 0.02348(7) Uani 1 1 d .
P1 P 0.17446(4) 0.55905(3) 0.46939(2) 0.02498(10) Uani 1 1 d .
P2 P 0.14567(4) 0.36596(4) 0.34952(2) 0.02608(10) Uani 1 1 d .
P3 P 0.26686(4) 0.04312(3) 0.59773(2) 0.02543(10) Uani 1 1 d .
P4 P 0.56186(4) 0.05202(4) 0.66558(3) 0.02956(11) Uani 1 1 d .
F1 F 0.11617(9) 0.22680(8) 0.47041(6) 0.0344(3) Uani 1 1 d .
F2 F 0.26452(11) 0.14262(9) 0.44655(6) 0.0388(3) Uani 1 1 d .
F3 F 0.56390(11) 0.33223(11) 0.63892(8) 0.0572(4) Uani 1 1 d .
F4 F 0.41339(13) 0.44136(10) 0.64233(7) 0.0567(4) Uani 1 1 d .
C1 C 0.22062(15) 0.27134(13) 0.49614(9) 0.0256(3) Uani 1 1 d .
C2 C 0.30331(16) 0.19821(13) 0.50800(9) 0.0273(4) Uani 1 1 d .
C3 C 0.42006(17) 0.22334(14) 0.54999(11) 0.0319(4) Uani 1 1 d .
C4 C 0.45174(17) 0.30952(15) 0.59515(11) 0.0362(4) Uani 1 1 d .
C5 C 0.37676(19) 0.36473(15) 0.59488(10) 0.0352(4) Uani 1 1 d .
C6 C 0.25653(17) 0.34886(14) 0.54696(10) 0.0295(4) Uani 1 1 d .
C7 C 0.29976(18) 0.63803(16) 0.50902(12) 0.0384(5) Uani 1 1 d .
H7A H 0.2887 0.6992 0.5276 0.046 Uiso 1 1 calc R
H7B H 0.3655 0.6021 0.5497 0.046 Uiso 1 1 calc R
C8 C 0.3268(3) 0.6679(2) 0.45886(17) 0.0656(8) Uani 1 1 d .
H8A H 0.3386 0.608 0.4403 0.098 Uiso 1 1 calc R
H8B H 0.3954 0.7087 0.4843 0.098 Uiso 1 1 calc R
H8C H 0.2639 0.7065 0.4195 0.098 Uiso 1 1 calc R
C9 C 0.14454(18) 0.57240(15) 0.53453(11) 0.0333(4) Uani 1 1 d .
H9A H 0.0852 0.5235 0.5221 0.04 Uiso 1 1 calc R
H9B H 0.2134 0.5528 0.5814 0.04 Uiso 1 1 calc R
C10 C 0.1073(2) 0.67370(19) 0.54286(13) 0.0484(6) Uani 1 1 d .
H10A H 0.1649 0.7237 0.5555 0.073 Uiso 1 1 calc R
H10B H 0.0974 0.67 0.5803 0.073 Uiso 1 1 calc R
H10C H 0.0357 0.6926 0.4982 0.073 Uiso 1 1 calc R
C11 C 0.06200(18) 0.63406(15) 0.39465(11) 0.0359(4) Uani 1 1 d .
H11A H 0.0635 0.7021 0.4115 0.043 Uiso 1 1 calc R
H11B H 0.076 0.6398 0.3587 0.043 Uiso 1 1 calc R
C12 C -0.05415(19) 0.5881(2) 0.36059(13) 0.0484(6) Uani 1 1 d .
H12A H -0.0521 0.5172 0.3513 0.073 Uiso 1 1 calc R
H12B H -0.1099 0.6223 0.3159 0.073 Uiso 1 1 calc R
H12C H -0.075 0.5951 0.3927 0.073 Uiso 1 1 calc R
C13 C 0.26821(18) 0.32943(16) 0.35294(11) 0.0369(4) Uani 1 1 d .
H13A H 0.3013 0.2681 0.3817 0.044 Uiso 1 1 calc R
H13B H 0.2422 0.3133 0.3044 0.044 Uiso 1 1 calc R
C14 C 0.3593(2) 0.4081(2) 0.38347(18) 0.0633(8) Uani 1 1 d .
H14A H 0.3279 0.469 0.355 0.095 Uiso 1 1 calc R
H14B H 0.4211 0.3835 0.383 0.095 Uiso 1 1 calc R
H14C H 0.388 0.4227 0.4323 0.095 Uiso 1 1 calc R
C15 C 0.07829(17) 0.46218(16) 0.28010(10) 0.0337(4) Uani 1 1 d .
H15A H 0.0126 0.4886 0.2765 0.04 Uiso 1 1 calc R
H15B H 0.1325 0.5178 0.296 0.04 Uiso 1 1 calc R
C16 C 0.0378(2) 0.4317(2) 0.20598(12) 0.0494(6) Uani 1 1 d .
H16A H 0.1008 0.403 0.2084 0.074 Uiso 1 1 calc R
H16B H 0.0091 0.4905 0.1752 0.074 Uiso 1 1 calc R
H16C H -0.0225 0.3821 0.1868 0.074 Uiso 1 1 calc R
C17 C 0.05430(17) 0.25689(15) 0.30498(11) 0.0346(4) Uani 1 1 d .
H17A H 0.0455 0.2447 0.2606 0.042 Uiso 1 1 calc R
H17B H 0.0919 0.1978 0.3357 0.042 Uiso 1 1 calc R
C18 C -0.0616(2) 0.2674(2) 0.28754(14) 0.0500(6) Uani 1 1 d .
H18A H -0.054 0.2825 0.3308 0.075 Uiso 1 1 calc R
H18B H -0.1034 0.2049 0.2671 0.075 Uiso 1 1 calc R
H18C H -0.1026 0.3216 0.2534 0.075 Uiso 1 1 calc R
C19 C 0.31154(18) -0.05477(15) 0.66459(11) 0.0351(4) Uani 1 1 d .
H19A H 0.3385 -0.1123 0.6522 0.042 Uiso 1 1 calc R
H19B H 0.3771 -0.0289 0.7107 0.042 Uiso 1 1 calc R
C20 C 0.2264(2) -0.09384(18) 0.67528(15) 0.0505(6) Uani 1 1 d .
H20A H 0.2068 -0.0406 0.6946 0.076 Uiso 1 1 calc R
H20B H 0.2592 -0.1501 0.7084 0.076 Uiso 1 1 calc R
H20C H 0.1583 -0.1159 0.6298 0.076 Uiso 1 1 calc R
C21 C 0.19291(18) 0.13084(15) 0.61672(11) 0.0341(4) Uani 1 1 d .
H21A H 0.1497 0.1787 0.5771 0.041 Uiso 1 1 calc R
H21B H 0.1384 0.0934 0.6198 0.041 Uiso 1 1 calc R
C22 C 0.2726(2) 0.18827(18) 0.68517(13) 0.0473(5) Uani 1 1 d .
H22A H 0.3152 0.1413 0.7247 0.071 Uiso 1 1 calc R
H22B H 0.2289 0.2331 0.6931 0.071 Uiso 1 1 calc R
H22C H 0.3251 0.2274 0.6818 0.071 Uiso 1 1 calc R
C23 C 0.14859(18) -0.01523(16) 0.51595(11) 0.0390(5) Uani 1 1 d .
H23A H 0.1017 -0.0524 0.5258 0.047 Uiso 1 1 calc R
H23B H 0.1009 0.0373 0.4808 0.047 Uiso 1 1 calc R
C24 C 0.1885(2) -0.08602(18) 0.48497(13) 0.0543(7) Uani 1 1 d .
H24A H 0.2309 -0.0486 0.4723 0.081 Uiso 1 1 calc R
H24B H 0.1232 -0.118 0.4426 0.081 Uiso 1 1 calc R
H24C H 0.2373 -0.1371 0.52 0.081 Uiso 1 1 calc R
C25 C 0.64159(19) 0.0515(2) 0.62795(14) 0.0473(6) Uani 1 1 d .
H25A H 0.5929 0.0208 0.5804 0.057 Uiso 1 1 calc R
H25B H 0.6542 0.1217 0.6214 0.057 Uiso 1 1 calc R
C26 C 0.7538(2) -0.0010(2) 0.66879(16) 0.0634(7) Uani 1 1 d .
H26A H 0.8021 0.0252 0.7172 0.095 Uiso 1 1 calc R
H26B H 0.7899 0.0104 0.6457 0.095 Uiso 1 1 calc R
H26C H 0.7423 -0.0727 0.6701 0.095 Uiso 1 1 calc R
C27 C 0.65529(18) 0.12402(18) 0.74740(12) 0.0432(5) Uani 1 1 d .
H27A H 0.7207 0.0821 0.7827 0.052 Uiso 1 1 calc R
H27B H 0.6843 0.1825 0.7373 0.052 Uiso 1 1 calc R
C28 C 0.5965(2) 0.15967(18) 0.77877(12) 0.0478(5) Uani 1 1 d .
H28A H 0.5321 0.2017 0.7443 0.072 Uiso 1 1 calc R
H28B H 0.6496 0.1983 0.8218 0.072 Uiso 1 1 calc R
H28C H 0.57 0.102 0.7905 0.072 Uiso 1 1 calc R
C29 C 0.58317(19) -0.07574(16) 0.69938(13) 0.0418(5) Uani 1 1 d .
H29A H 0.6651 -0.0901 0.7314 0.05 Uiso 1 1 calc R
H29B H 0.5539 -0.0808 0.7275 0.05 Uiso 1 1 calc R
C30 C 0.5253(2) -0.15364(18) 0.64109(16) 0.0556(7) Uani 1 1 d .
H30A H 0.446 -0.1352 0.6059 0.083 Uiso 1 1 calc R
H30B H 0.5297 -0.2188 0.6614 0.083 Uiso 1 1 calc R
H30C H 0.5628 -0.1572 0.6183 0.083 Uiso 1 1 calc R
H3 H 0.462(2) 0.2129(18) 0.5320(13) 0.045(7) Uiso 1 1 d .
H6 H 0.2154(19) 0.3609(17) 0.5623(12) 0.034(6) Uiso 1 1 d .

loop_
_atom_site_aniso_label
_atom_site_aniso_U_11
_atom_site_aniso_U_22
_atom_site_aniso_U_33
_atom_site_aniso_U_23
_atom_site_aniso_U_13
_atom_site_aniso_U_12
Ni1 0.02845(13) 0.02017(12) 0.02311(12) 0.00284(8) 0.01637(10) 0.00426(8)
Ni2 0.02470(12) 0.02132(11) 0.02566(12) 0.00431(8) 0.01577(10) 0.00394(8)
P1 0.0263(2) 0.0211(2) 0.0287(2) 0.00138(17) 0.0170(2) 0.00228(17)
P2 0.0288(2) 0.0277(2) 0.0249(2) 0.00110(18) 0.0178(2) 0.00253(18)
P3 0.0270(2) 0.0224(2) 0.0285(2) 0.00274(17) 0.0176(2) 0.00181(17)
P4 0.0256(2) 0.0291(2) 0.0313(2) 0.00569(19) 0.0156(2) 0.00500(18)
F1 0.0310(6) 0.0307(6) 0.0394(6) 0.0088(5) 0.0201(5) 0.0030(4)
F2 0.0567(8) 0.0297(6) 0.0310(6) 0.0019(5) 0.0268(6) 0.0120(5)
F3 0.0350(7) 0.0490(8) 0.0614(9) 0.0095(7) 0.0150(7) -0.0079(6)
F4 0.0676(9) 0.0378(7) 0.0352(7) -0.0092(6) 0.0152(7) 0.0002(6)
C1 0.0283(9) 0.0233(8) 0.0260(8) 0.0045(7) 0.0167(7) 0.0032(7)
C2 0.0368(10) 0.0217(8) 0.0264(9) 0.0036(7) 0.0206(8) 0.0055(7)
C3 0.0338(10) 0.0294(9) 0.0397(11) 0.0121(8) 0.0258(9) 0.0071(8)
C4 0.0310(10) 0.0313(10) 0.0367(10) 0.0094(8) 0.0151(9) -0.0021(8)
C5 0.0466(12) 0.0246(9) 0.0253(9) 0.0013(7) 0.0167(9) 0.0010(8)
C6 0.0410(11) 0.0259(9) 0.0267(9) 0.0056(7) 0.0230(9) 0.0085(8)
C7 0.0357(11) 0.0321(10) 0.0505(12) -0.0040(9) 0.0275(10) -0.0056(8)
C8 0.0681(18) 0.0679(18) 0.081(2) -0.0039(15) 0.0554(17) -0.0224(15)
C9 0.0375(10) 0.0339(10) 0.0350(10) -0.0003(8) 0.0252(9) 0.0031(8)
C10 0.0532(14) 0.0506(14) 0.0477(13) -0.0020(11) 0.0337(12) 0.0160(11)
C11 0.0408(11) 0.0276(9) 0.0337(10) 0.0058(8) 0.0193(9) 0.0106(8)
C12 0.0338(11) 0.0568(14) 0.0414(12) 0.0017(11) 0.0155(10) 0.0111(10)
C13 0.0383(11) 0.0428(11) 0.0371(11) 0.0023(9) 0.0266(9) 0.0079(9)
C14 0.0397(13) 0.0672(18) 0.091(2) -0.0136(15) 0.0434(15) -0.0043(12)
C15 0.0360(10) 0.0372(10) 0.0279(9) 0.0072(8) 0.0191(8) 0.0055(8)
C16 0.0595(15) 0.0608(15) 0.0318(11) 0.0076(10) 0.0294(11) 0.0038(12)
C17 0.0404(11) 0.0321(10) 0.0301(10) -0.0045(8) 0.0204(9) -0.0041(8)
C18 0.0430(13) 0.0530(14) 0.0532(14) -0.0038(11) 0.0284(12) -0.0112(11)
C19 0.0407(11) 0.0302(10) 0.0406(11) 0.0113(8) 0.0277(10) 0.0060(8)
C20 0.0607(15) 0.0406(12) 0.0703(17) 0.0208(11) 0.0501(14) 0.0095(11)
C21 0.0406(11) 0.0323(10) 0.0431(11) 0.0074(8) 0.0324(10) 0.0079(8)
C22 0.0658(16) 0.0409(12) 0.0520(13) -0.0042(10) 0.0444(13) 0.0038(11)
C23 0.0342(11) 0.0326(10) 0.0360(11) 0.0016(8) 0.0136(9) -0.0051(8)
C24 0.0716(17) 0.0321(11) 0.0380(12) -0.0070(9) 0.0216(12) 0.0006(11)
C25 0.0379(12) 0.0562(14) 0.0549(14) 0.0136(11) 0.0317(11) 0.0106(10)
C26 0.0506(15) 0.0744(19) 0.0647(17) -0.0076(15) 0.0343(14) 0.0018(14)
C27 0.0321(11) 0.0451(12) 0.0376(11) -0.0017(9) 0.0129(9) -0.0012(9)
C28 0.0501(14) 0.0442(13) 0.0401(12) -0.0045(10) 0.0223(11) 0.0003(10)
C29 0.0361(11) 0.0343(10) 0.0511(13) 0.0149(10) 0.0241(10) 0.0122(9)
C30 0.0546(15) 0.0340(12) 0.0842(19) -0.0025(12) 0.0448(15) 0.0049(10)

loop_
_atom_type_symbol
_atom_type_description
_atom_type_scat_dispersion_real
_atom_type_scat_dispersion_imag
_atom_type_scat_source
C C 0.0033 0.0016 'International Tables Vol C Tables 4.2.6.8 and 6.1.1.4'
H H 0 0 'International Tables Vol C Tables 4.2.6.8 and 6.1.1.4'
F F 0.0171 0.0103 'International Tables Vol C Tables 4.2.6.8 and 6.1.1.4'
Ni Ni 0.3393 1.1124 'International Tables Vol C Tables 4.2.6.8 and 6.1.1.4'
P P 0.1023 0.0942 'International Tables Vol C Tables 4.2.6.8 and 6.1.1.4'

loop_
_geom_angle_atom_site_label_1
_geom_angle_atom_site_label_2
_geom_angle_atom_site_label_3
_geom_angle
C1 Ni1 C6 42.83(8)
C1 Ni1 P2 101.94(6)
C6 Ni1 P2 143.78(6)
C1 Ni1 P1 141.92(6)
C6 Ni1 P1 100.47(6)
P2 Ni1 P1 115.63(2)
C3 Ni2 C2 42.67(8)
C3 Ni2 P3 143.72(6)
C2 Ni2 P3 103.43(6)
C3 Ni2 P4 101.44(6)
C2 Ni2 P4 141.63(6)
P3 Ni2 P4 114.30(2)
C7 P1 C11 103.36(10)
C7 P1 C9 101.23(10)
C11 P1 C9 102.38(10)
C7 P1 Ni1 117.00(7)
C11 P1 Ni1 119.49(7)
C9 P1 Ni1 110.95(7)
C13 P2 C17 100.53(10)
C13 P2 C15 102.70(10)
C17 P2 C15 103.23(10)
C13 P2 Ni1 112.08(7)
C17 P2 Ni1 117.10(7)
C15 P2 Ni1 118.76(7)
C23 P3 C21 101.40(10)
C23 P3 C19 102.93(10)
C21 P3 C19 101.94(9)
C23 P3 Ni2 115.27(8)
C21 P3 Ni2 114.17(7)
C19 P3 Ni2 118.79(7)
C29 P4 C27 102.05(11)
C29 P4 C25 102.24(11)
C27 P4 C25 102.19(12)
C29 P4 Ni2 120.56(8)
C27 P4 Ni2 115.56(8)
C25 P4 Ni2 111.90(8)
F1 C1 C6 115.41(15)
F1 C1 C2 112.07(15)
C6 C1 C2 118.79(16)
F1 C1 Ni1 108.65(11)
C6 C1 Ni1 68.71(10)
C2 C1 Ni1 126.88(13)
F2 C2 C3 114.56(16)
F2 C2 C1 112.38(15)
C3 C2 C1 120.23(16)
F2 C2 Ni2 109.45(11)
C3 C2 Ni2 68.63(10)
C1 C2 Ni2 124.96(13)
C2 C3 C4 115.04(17)
C2 C3 Ni2 68.70(10)
C4 C3 Ni2 108.41(14)
C2 C3 H3 120.0(15)
C4 C3 H3 116.0(15)
Ni2 C3 H3 119.8(15)
C5 C4 F3 120.9(2)
C5 C4 C3 122.67(19)
F3 C4 C3 116.46(19)
C4 C5 F4 119.5(2)
C4 C5 C6 123.76(19)
F4 C5 C6 116.69(18)
C1 C6 C5 115.40(17)
C1 C6 Ni1 68.45(10)
C5 C6 Ni1 111.57(14)
C1 C6 H6 118.3(15)
C5 C6 H6 118.6(15)
Ni1 C6 H6 114.1(15)
C8 C7 P1 114.59(17)
C8 C7 H7A 108.6
P1 C7 H7A 108.6
C8 C7 H7B 108.6
P1 C7 H7B 108.6
H7A C7 H7B 107.6
C7 C8 H8A 109.5
C7 C8 H8B 109.5
H8A C8 H8B 109.5
C7 C8 H8C 109.5
H8A C8 H8C 109.5
H8B C8 H8C 109.5
C10 C9 P1 118.73(15)
C10 C9 H9A 107.6
P1 C9 H9A 107.6
C10 C9 H9B 107.6
P1 C9 H9B 107.6
H9A C9 H9B 107.1
C9 C10 H10A 109.5
C9 C10 H10B 109.5
H10A C10 H10B 109.5
C9 C10 H10C 109.5
H10A C10 H10C 109.5
H10B C10 H10C 109.5
C12 C11 P1 111.78(15)
C12 C11 H11A 109.3
P1 C11 H11A 109.3
C12 C11 H11B 109.3
P1 C11 H11B 109.3
H11A C11 H11B 107.9
C11 C12 H12A 109.5
C11 C12 H12B 109.5
H12A C12 H12B 109.5
C11 C12 H12C 109.5
H12A C12 H12C 109.5
H12B C12 H12C 109.5
C14 C13 P2 114.30(16)
C14 C13 H13A 108.7
P2 C13 H13A 108.7
C14 C13 H13B 108.7
P2 C13 H13B 108.7
H13A C13 H13B 107.6
C13 C14 H14A 109.5
C13 C14 H14B 109.5
H14A C14 H14B 109.5
C13 C14 H14C 109.5
H14A C14 H14C 109.5
H14B C14 H14C 109.5
C16 C15 P2 117.62(16)
C16 C15 H15A 107.9
P2 C15 H15A 107.9
C16 C15 H15B 107.9
P2 C15 H15B 107.9
H15A C15 H15B 107.2
C15 C16 H16A 109.5
C15 C16 H16B 109.5
H16A C16 H16B 109.5
C15 C16 H16C 109.5
H16A C16 H16C 109.5
H16B C16 H16C 109.5
C18 C17 P2 114.09(15)
C18 C17 H17A 108.7
P2 C17 H17A 108.7
C18 C17 H17B 108.7
P2 C17 H17B 108.7
H17A C17 H17B 107.6
C17 C18 H18A 109.5
C17 C18 H18B 109.5
H18A C18 H18B 109.5
C17 C18 H18C 109.5
H18A C18 H18C 109.5
H18B C18 H18C 109.5
C20 C19 P3 118.69(15)
C20 C19 H19A 107.6
P3 C19 H19A 107.6
C20 C19 H19B 107.6
P3 C19 H19B 107.6
H19A C19 H19B 107.1
C19 C20 H20A 109.5
C19 C20 H20B 109.5
H20A C20 H20B 109.5
C19 C20 H20C 109.5
H20A C20 H20C 109.5
H20B C20 H20C 109.5
C22 C21 P3 112.80(15)
C22 C21 H21A 109
P3 C21 H21A 109
C22 C21 H21B 109
P3 C21 H21B 109
H21A C21 H21B 107.8
C21 C22 H22A 109.5
C21 C22 H22B 109.5
H22A C22 H22B 109.5
C21 C22 H22C 109.5
H22A C22 H22C 109.5
H22B C22 H22C 109.5
C24 C23 P3 111.86(16)
C24 C23 H23A 109.2
P3 C23 H23A 109.2
C24 C23 H23B 109.2
P3 C23 H23B 109.2
H23A C23 H23B 107.9
C23 C24 H24A 109.5
C23 C24 H24B 109.5
H24A C24 H24B 109.5
C23 C24 H24C 109.5
H24A C24 H24C 109.5
H24B C24 H24C 109.5
C26 C25 P4 118.08(19)
C26 C25 H25A 107.8
P4 C25 H25A 107.8
C26 C25 H25B 107.8
P4 C25 H25B 107.8
H25A C25 H25B 107.1
C25 C26 H26A 109.5
C25 C26 H26B 109.5
H26A C26 H26B 109.5
C25 C26 H26C 109.5
H26A C26 H26C 109.5
H26B C26 H26C 109.5
C28 C27 P4 112.80(16)
C28 C27 H27A 109
P4 C27 H27A 109
C28 C27 H27B 109
P4 C27 H27B 109
H27A C27 H27B 107.8
C27 C28 H28A 109.5
C27 C28 H28B 109.5
H28A C28 H28B 109.5
C27 C28 H28C 109.5
H28A C28 H28C 109.5
H28B C28 H28C 109.5
C30 C29 P4 113.05(17)
C30 C29 H29A 109
P4 C29 H29A 109
C30 C29 H29B 109
P4 C29 H29B 109
H29A C29 H29B 107.8
C29 C30 H30A 109.5
C29 C30 H30B 109.5
H30A C30 H30B 109.5
C29 C30 H30C 109.5
H30A C30 H30C 109.5
H30B C30 H30C 109.5

loop_
_geom_bond_atom_site_label_1
_geom_bond_atom_site_label_2
_geom_bond_distance
Ni1 C1 1.9532(17)
Ni1 C6 1.9567(18)
Ni1 P2 2.1589(5)
Ni1 P1 2.1755(5)
Ni2 C3 1.9586(19)
Ni2 C2 1.9594(18)
Ni2 P3 2.1630(5)
Ni2 P4 2.1765(6)
P1 C7 1.833(2)
P1 C11 1.837(2)
P1 C9 1.848(2)
P2 C13 1.836(2)
P2 C17 1.836(2)
P2 C15 1.8402(19)
P3 C23 1.831(2)
P3 C21 1.838(2)
P3 C19 1.8442(19)
P4 C29 1.836(2)
P4 C27 1.837(2)
P4 C25 1.857(2)
F1 C1 1.412(2)
F2 C2 1.411(2)
F3 C4 1.365(2)
F4 C5 1.370(2)
C1 C6 1.428(3)
C1 C2 1.460(2)
C2 C3 1.425(3)
C3 C4 1.447(3)
C3 H3 0.95(2)
C4 C5 1.332(3)
C5 C6 1.443(3)
C6 H6 0.89(2)
C7 C8 1.515(3)
C7 H7A 0.99
C7 H7B 0.99
C8 H8A 0.98
C8 H8B 0.98
C8 H8C 0.98
C9 C10 1.523(3)
C9 H9A 0.99
C9 H9B 0.99
C10 H10A 0.98
C10 H10B 0.98
C10 H10C 0.98
C11 C12 1.526(3)
C11 H11A 0.99
C11 H11B 0.99
C12 H12A 0.98
C12 H12B 0.98
C12 H12C 0.98
C13 C14 1.512(3)
C13 H13A 0.99
C13 H13B 0.99
C14 H14A 0.98
C14 H14B 0.98
C14 H14C 0.98
C15 C16 1.527(3)
C15 H15A 0.99
C15 H15B 0.99
C16 H16A 0.98
C16 H16B 0.98
C16 H16C 0.98
C17 C18 1.514(3)
C17 H17A 0.99
C17 H17B 0.99
C18 H18A 0.98
C18 H18B 0.98
C18 H18C 0.98
C19 C20 1.521(3)
C19 H19A 0.99
C19 H19B 0.99
C20 H20A 0.98
C20 H20B 0.98
C20 H20C 0.98
C21 C22 1.520(3)
C21 H21A 0.99
C21 H21B 0.99
C22 H22A 0.98
C22 H22B 0.98
C22 H22C 0.98
C23 C24 1.519(3)
C23 H23A 0.99
C23 H23B 0.99
C24 H24A 0.98
C24 H24B 0.98
C24 H24C 0.98
C25 C26 1.505(3)
C25 H25A 0.99
C25 H25B 0.99
C26 H26A 0.98
C26 H26B 0.98
C26 H26C 0.98
C27 C28 1.521(3)
C27 H27A 0.99
C27 H27B 0.99
C28 H28A 0.98
C28 H28B 0.98
C28 H28C 0.98
C29 C30 1.518(4)
C29 H29A 0.99
C29 H29B 0.99
C30 H30A 0.98
C30 H30B 0.98
C30 H30C 0.98
